data_2208436
loop_
_publ_author_name
'Odaba\,so\(glu, Mustafa'
'\"Ozdamar, \"Ozg\"ur'
'B\"uy\"ukg\"ung\"or, Orhan'

_publ_section_title
;
 2,2-Dimethyl-1,4-dihydro-2<i>H</i>-3,1-benzoxazine
;
_journal_coeditor_code TK6304
_journal_issue 3
_journal_name_full 'Acta Crystallographica Section E'
_journal_page_first o908
_journal_page_last o910
_journal_paper_doi 10.1107/S1600536806003825
_journal_volume 62
_journal_year 2006
_chemical_formula_iupac 'C10 H13 N O'
_chemical_formula_moiety 'C10 H13 N O'
_chemical_formula_sum 'C10 H13 N O'
_chemical_formula_weight 163.21
_chemical_melting_point 391.0(10)
_chemical_name_systematic
;
2,2-Dimethyl-1,4-dihydro-2H-3,1-benzoxazine
;
_space_group_IT_number 19
_symmetry_cell_setting orthorhombic
_symmetry_space_group_name_Hall 'P 2ac 2ab'
_symmetry_space_group_name_H-M 'P 21 21 21'
_atom_sites_solution_hydrogens geom
_atom_sites_solution_primary direct
_atom_sites_solution_secondary difmap
_cell_angle_alpha 90
_cell_angle_beta 90
_cell_angle_gamma 90
_cell_formula_units_Z 8
_cell_length_a 8.2844(9)
_cell_length_b 8.4743(10)
_cell_length_c 25.388(3)
_cell_measurement_reflns_used 9459
_cell_measurement_temperature 296
_cell_measurement_theta_max 26.0
_cell_measurement_theta_min 1.6
_cell_volume 1782.4(4)
_computing_cell_refinement X-AREA
_computing_data_collection 'X-AREA (Stoe & Cie, 2002)'
_computing_data_reduction 'X-RED (Stoe & Cie, 2002)'
_computing_molecular_graphics 'ORTEP-3 for Windows (Farrugia, 1997)'
_computing_publication_material 'WinGX (Farrugia, 1999)'
_computing_structure_refinement 'SHELXL97 (Sheldrick, 1997)'
_computing_structure_solution 'SHELXS97 (Sheldrick, 1997)'
_diffrn_ambient_temperature 296
_diffrn_detector_area_resol_mean 6.67
_diffrn_measured_fraction_theta_full 0.998
_diffrn_measured_fraction_theta_max 0.998
_diffrn_measurement_device_type 'Stoe IPDS-2'
_diffrn_measurement_method \w
_diffrn_radiation_monochromator 'plane graphite'
_diffrn_radiation_source 'fine-focus sealed tube'
_diffrn_radiation_type MoK\a
_diffrn_radiation_wavelength 0.71073
_diffrn_reflns_av_R_equivalents 0.054
_diffrn_reflns_av_sigmaI/netI 0.069
_diffrn_reflns_limit_h_max 10
_diffrn_reflns_limit_h_min -10
_diffrn_reflns_limit_k_max 10
_diffrn_reflns_limit_k_min -10
_diffrn_reflns_limit_l_max 27
_diffrn_reflns_limit_l_min -31
_diffrn_reflns_number 9973
_diffrn_reflns_theta_full 26.0
_diffrn_reflns_theta_max 26.0
_diffrn_reflns_theta_min 1.6
_diffrn_standards_decay_% 0
_diffrn_standards_interval_count 0
_diffrn_standards_interval_time 0
_diffrn_standards_number 0
_exptl_absorpt_coefficient_mu 0.079
_exptl_absorpt_correction_T_max 0.986
_exptl_absorpt_correction_T_min 0.969
_exptl_absorpt_correction_type integration
_exptl_absorpt_process_details '(X-RED; Stoe & Cie, 2002)'
_exptl_crystal_colour colorless
_exptl_crystal_density_diffrn 1.216
_exptl_crystal_density_method 'not measured'
_exptl_crystal_description plate
_exptl_crystal_F_000 704
_exptl_crystal_size_max 0.44
_exptl_crystal_size_mid 0.34
_exptl_crystal_size_min 0.19
_refine_diff_density_max 0.11
_refine_diff_density_min -0.13
_refine_ls_extinction_method none
_refine_ls_goodness_of_fit_ref 0.81
_refine_ls_hydrogen_treatment mixed
_refine_ls_matrix_type full
_refine_ls_number_parameters 229
_refine_ls_number_reflns 3493
_refine_ls_number_restraints 0
_refine_ls_restrained_S_all 0.81
_refine_ls_R_factor_all 0.057
_refine_ls_R_factor_gt 0.030
_refine_ls_shift/su_max 0.001
_refine_ls_shift/su_mean 0.000
_refine_ls_structure_factor_coef Fsqd
_refine_ls_weighting_details 'calc w=1/[\s^2^(Fo^2^)+(0.0275P)^2^] where P=(Fo^2^+2Fc^2^)/3'
_refine_ls_weighting_scheme calc
_refine_ls_wR_factor_gt 0.057
_refine_ls_wR_factor_ref 0.061
_reflns_number_gt 2027
_reflns_number_total 3493
_reflns_threshold_expression I>2\s(I)
_cod_data_source_file tk6304.cif
_cod_data_source_block I
_cod_depositor_comments
;
The following automatic conversions were performed:

'_chemical_melting_point' value '390-392' was changed to '391.0(10)'
- the average value was taken and precision was estimated.

Automatic conversion script
Id: cif_fix_values 1646 2011-03-28 12:23:43Z adriana 

The following automatic conversions were performed:

'_chemical_melting_point' value '390-392' was changed to '391.0(10)'
- the average value was taken and precision was estimated.

Automatic conversion script
Id: cif_fix_values 1715 2011-07-08 13:25:40Z adriana 
;
_cod_database_code 2208436
_cod_database_fobs_code 2208436

loop_
_symmetry_equiv_pos_as_xyz
'x, y, z'
'-x+1/2, -y, z+1/2'
'x+1/2, -y+1/2, -z'
'-x, y+1/2, -z+1/2'

loop_
_atom_site_label
_atom_site_fract_x
_atom_site_fract_y
_atom_site_fract_z
_atom_site_U_iso_or_equiv
_atom_site_adp_type
_atom_site_calc_flag
_atom_site_refinement_flags
_atom_site_occupancy
_atom_site_type_symbol
C2 0.2423(2) 0.43580(19) 0.50430(7) 0.0428(5) Uani d . 1 C
C3 0.2809(2) 0.2842(2) 0.48673(9) 0.0536(6) Uani d . 1 C
H3 0.3487 0.2212 0.5070 0.064 Uiso calc R 1 H
C4 0.2211(2) 0.2266(2) 0.44033(9) 0.0574(6) Uani d . 1 C
H4 0.2460 0.1245 0.4297 0.069 Uiso calc R 1 H
C5 0.1238(2) 0.3205(2) 0.40945(8) 0.0545(5) Uani d . 1 C
H5 0.0842 0.2822 0.3776 0.065 Uiso calc R 1 H
C6 0.0850(2) 0.4708(2) 0.42557(8) 0.0481(5) Uani d . 1 C
H6 0.0195 0.5337 0.4045 0.058 Uiso calc R 1 H
C1 0.1429(2) 0.5293(2) 0.47302(8) 0.0410(5) Uani d . 1 C
C7 0.3088(2) 0.49964(19) 0.55490(9) 0.0540(5) Uani d . 1 C
H7A 0.2520 0.4520 0.5843 0.065 Uiso calc R 1 H
H7B 0.4219 0.4715 0.5578 0.065 Uiso calc R 1 H
C8 0.1344(2) 0.7235(2) 0.54357(8) 0.0468(5) Uani d . 1 C
C9 0.0072(2) 0.6542(3) 0.57970(9) 0.0702(6) Uani d . 1 C
H9A 0.0000 0.5425 0.5739 0.105 Uiso calc R 1 H
H9B -0.0953 0.7022 0.5724 0.105 Uiso calc R 1 H
H9C 0.0364 0.6740 0.6157 0.105 Uiso calc R 1 H
C10 0.1431(3) 0.9008(2) 0.54919(10) 0.0732(7) Uani d . 1 C
H10A 0.1654 0.9275 0.5852 0.110 Uiso calc R 1 H
H10B 0.0419 0.9464 0.5388 0.110 Uiso calc R 1 H
H10C 0.2276 0.9411 0.5271 0.110 Uiso calc R 1 H
C12 0.1848(2) 0.3428(2) 0.74965(7) 0.0418(5) Uani d . 1 C
C13 0.0336(2) 0.3841(2) 0.73077(9) 0.0535(6) Uani d . 1 C
H13 -0.0289 0.4555 0.7497 0.064 Uiso calc R 1 H
C14 -0.0257(2) 0.3221(2) 0.68491(9) 0.0586(6) Uani d . 1 C
H14 -0.1286 0.3490 0.6734 0.070 Uiso calc R 1 H
C15 0.0682(3) 0.2194(2) 0.65587(8) 0.0553(6) Uani d . 1 C
H15 0.0290 0.1781 0.6244 0.066 Uiso calc R 1 H
C16 0.2192(2) 0.1781(2) 0.67323(8) 0.0476(5) Uani d . 1 C
H16 0.2820 0.1092 0.6534 0.057 Uiso calc R 1 H
C11 0.2790(2) 0.2385(2) 0.72043(8) 0.0418(5) Uani d . 1 C
C17 0.2497(2) 0.4095(2) 0.80014(8) 0.0517(5) Uani d . 1 C
H17A 0.2235 0.5209 0.8021 0.062 Uiso calc R 1 H
H17B 0.1985 0.3570 0.8297 0.062 Uiso calc R 1 H
C18 0.4746(2) 0.2324(2) 0.79251(8) 0.0460(5) Uani d . 1 C
C19 0.3971(3) 0.1150(2) 0.82999(9) 0.0675(6) Uani d . 1 C
H19A 0.4168 0.1472 0.8657 0.101 Uiso calc R 1 H
H19B 0.4428 0.0123 0.8243 0.101 Uiso calc R 1 H
H19C 0.2829 0.1113 0.8237 0.101 Uiso calc R 1 H
C20 0.6550(2) 0.2364(2) 0.79908(9) 0.0657(6) Uani d . 1 C
H20A 0.7002 0.3132 0.7755 0.099 Uiso calc R 1 H
H20B 0.6989 0.1342 0.7912 0.099 Uiso calc R 1 H
H20C 0.6811 0.2642 0.8347 0.099 Uiso calc R 1 H
N1 0.1082(2) 0.68361(17) 0.48884(7) 0.0490(4) Uani d . 1 N
N2 0.4343(2) 0.20138(19) 0.73751(7) 0.0484(4) Uani d . 1 N
O1 0.29252(14) 0.66850(14) 0.55770(5) 0.0487(3) Uani d . 1 O
O2 0.42080(16) 0.39010(13) 0.80384(5) 0.0469(3) Uani d . 1 O
H1N 0.017(2) 0.721(2) 0.4759(8) 0.051(6) Uiso d . 1 H
H2N 0.478(3) 0.114(3) 0.7252(8) 0.079(8) Uiso d . 1 H

loop_
_atom_site_aniso_label
_atom_site_aniso_U_11
_atom_site_aniso_U_22
_atom_site_aniso_U_33
_atom_site_aniso_U_12
_atom_site_aniso_U_13
_atom_site_aniso_U_23
C2 0.0410(12) 0.0409(9) 0.0465(12) -0.0020(8) -0.0024(10) 0.0070(9)
C3 0.0500(12) 0.0424(11) 0.0684(15) 0.0059(9) -0.0059(12) 0.0059(10)
C4 0.0582(13) 0.0439(11) 0.0702(15) 0.0034(10) 0.0089(13) -0.0068(11)
C5 0.0557(13) 0.0566(11) 0.0511(13) -0.0032(11) 0.0048(11) -0.0072(11)
C6 0.0487(13) 0.0521(11) 0.0435(12) 0.0028(10) -0.0020(11) 0.0050(9)
C1 0.0391(11) 0.0388(10) 0.0451(12) -0.0007(9) 0.0020(10) 0.0053(8)
C7 0.0579(13) 0.0413(10) 0.0627(14) 0.0029(10) -0.0111(13) 0.0085(9)
C8 0.0417(12) 0.0465(11) 0.0522(14) 0.0001(9) -0.0067(10) 0.0003(9)
C9 0.0506(13) 0.0960(16) 0.0639(14) -0.0054(13) 0.0086(12) -0.0041(14)
C10 0.0757(16) 0.0484(11) 0.0955(19) 0.0087(12) -0.0224(15) -0.0170(12)
C12 0.0425(12) 0.0379(9) 0.0451(12) -0.0020(9) 0.0067(10) -0.0032(9)
C13 0.0446(14) 0.0496(11) 0.0663(16) 0.0054(10) 0.0057(11) -0.0075(11)
C14 0.0476(13) 0.0546(12) 0.0734(16) 0.0074(11) -0.0090(12) -0.0013(12)
C15 0.0594(14) 0.0515(12) 0.0550(13) -0.0023(11) -0.0109(12) -0.0011(10)
C16 0.0516(13) 0.0447(10) 0.0464(12) 0.0013(10) 0.0006(11) -0.0070(9)
C11 0.0408(11) 0.0380(9) 0.0465(12) -0.0029(9) 0.0037(10) 0.0009(8)
C17 0.0468(14) 0.0506(11) 0.0578(13) 0.0035(10) 0.0060(11) -0.0074(10)
C18 0.0480(13) 0.0397(11) 0.0503(13) 0.0001(9) 0.0013(10) -0.0025(9)
C19 0.0842(17) 0.0524(11) 0.0659(15) -0.0102(13) -0.0052(13) 0.0126(11)
C20 0.0523(14) 0.0681(13) 0.0767(17) 0.0040(12) -0.0110(13) -0.0149(12)
N1 0.0520(11) 0.0414(9) 0.0536(11) 0.0079(8) -0.0136(9) 0.0007(8)
N2 0.0446(11) 0.0514(10) 0.0493(11) 0.0088(9) -0.0039(9) -0.0136(8)
O1 0.0425(8) 0.0420(7) 0.0615(9) -0.0035(6) -0.0085(7) 0.0010(7)
O2 0.0475(8) 0.0416(7) 0.0515(8) -0.0028(6) 0.0024(7) -0.0089(6)

loop_
_atom_type_symbol
_atom_type_description
_atom_type_scat_dispersion_real
_atom_type_scat_dispersion_imag
_atom_type_scat_source
C C 0.0033 0.0016 'International Tables Vol C Tables 4.2.6.8 and 6.1.1.4'
H H 0.0000 0.0000 'International Tables Vol C Tables 4.2.6.8 and 6.1.1.4'
N N 0.0061 0.0033 'International Tables Vol C Tables 4.2.6.8 and 6.1.1.4'
O O 0.0106 0.0060 'International Tables Vol C Tables 4.2.6.8 and 6.1.1.4'

loop_
_geom_angle_atom_site_label_1
_geom_angle_atom_site_label_2
_geom_angle_atom_site_label_3
_geom_angle
_geom_angle_publ_flag
C7 O1 C8 113.33(14) y
C17 O2 C18 113.63(14) y
C1 N1 C8 117.64(16) y
C11 N2 C18 117.91(17) y
C1 C2 C3 118.48(18) ?
C1 C2 C7 120.07(16) ?
C3 C2 C7 121.42(17) ?
C4 C3 C2 121.33(19) ?
C4 C3 H3 119.3 ?
C2 C3 H3 119.3 ?
C3 C4 C5 119.74(18) ?
C3 C4 H4 120.1 ?
C5 C4 H4 120.1 ?
C6 C5 C4 120.1(2) ?
C6 C5 H5 119.9 ?
C4 C5 H5 119.9 ?
C5 C6 C1 120.52(19) ?
C5 C6 H6 119.7 ?
C1 C6 H6 119.7 ?
C6 C1 C2 119.77(17) ?
C6 C1 N1 120.81(18) ?
C2 C1 N1 119.37(18) ?
O1 C7 C2 111.53(16) y
O1 C7 H7A 109.3 ?
C2 C7 H7A 109.3 ?
O1 C7 H7B 109.3 ?
C2 C7 H7B 109.3 ?
H7A C7 H7B 108.0 ?
O1 C8 N1 107.51(16) y
O1 C8 C9 110.92(15) y
O1 C8 C10 104.84(17) y
N1 C8 C9 112.72(17) y
N1 C8 C10 109.30(18) y
C9 C8 C10 111.20(19) y
C8 C9 H9A 109.5 ?
C8 C9 H9B 109.5 ?
H9A C9 H9B 109.5 ?
C8 C9 H9C 109.5 ?
H9A C9 H9C 109.5 ?
H9B C9 H9C 109.5 ?
C8 C10 H10A 109.5 ?
C8 C10 H10B 109.5 ?
H10A C10 H10B 109.5 ?
C8 C10 H10C 109.5 ?
H10A C10 H10C 109.5 ?
H10B C10 H10C 109.5 ?
C13 C12 C11 118.86(18) ?
C13 C12 C17 121.60(17) ?
C11 C12 C17 119.54(17) ?
C14 C13 C12 121.41(19) ?
C14 C13 H13 119.3 ?
C12 C13 H13 119.3 ?
C13 C14 C15 119.62(19) ?
C13 C14 H14 120.2 ?
C15 C14 H14 120.2 ?
C16 C15 C14 120.2(2) ?
C16 C15 H15 119.9 ?
C14 C15 H15 119.9 ?
C15 C16 C11 120.43(19) ?
C15 C16 H16 119.8 ?
C11 C16 H16 119.8 ?
C12 C11 N2 119.66(18) ?
C12 C11 C16 119.45(19) ?
N2 C11 C16 120.83(18) ?
O2 C17 C12 111.60(15) ?
O2 C17 H17A 109.3 ?
C12 C17 H17A 109.3 ?
O2 C17 H17B 109.3 ?
C12 C17 H17B 109.3 ?
H17A C17 H17B 108.0 ?
O2 C18 N2 106.73(15) ?
O2 C18 C20 105.37(16) ?
N2 C18 C20 109.72(18) ?
O2 C18 C19 110.65(16) ?
N2 C18 C19 112.62(16) ?
C20 C18 C19 111.40(18) ?
C18 C19 H19A 109.5 ?
C18 C19 H19B 109.5 ?
H19A C19 H19B 109.5 ?
C18 C19 H19C 109.5 ?
H19A C19 H19C 109.5 ?
H19B C19 H19C 109.5 ?
C18 C20 H20A 109.5 ?
C18 C20 H20B 109.5 ?
H20A C20 H20B 109.5 ?
C18 C20 H20C 109.5 ?
H20A C20 H20C 109.5 ?
H20B C20 H20C 109.5 ?
C1 N1 H1N 114.0(12) ?
C8 N1 H1N 113.7(12) ?
C11 N2 H2N 117.4(15) ?
C18 N2 H2N 113.3(14) ?

loop_
_geom_bond_atom_site_label_1
_geom_bond_atom_site_label_2
_geom_bond_distance
_geom_bond_publ_flag
C2 C1 1.391(2) ?
C2 C3 1.397(2) ?
C2 C7 1.499(3) ?
C3 C4 1.368(3) ?
C3 H3 0.9300 ?
C4 C5 1.377(3) ?
C4 H4 0.9300 ?
C5 C6 1.376(2) ?
C5 H5 0.9300 ?
C6 C1 1.388(2) ?
C6 H6 0.9300 ?
C1 N1 1.398(2) y
C7 O1 1.439(2) y
C7 H7A 0.9700 ?
C7 H7B 0.9700 ?
C8 O1 1.436(2) y
C8 N1 1.447(2) y
C8 C10 1.510(2) ?
C8 C9 1.515(3) ?
C9 H9A 0.9600 ?
C9 H9B 0.9600 ?
C9 H9C 0.9600 ?
C10 H10A 0.9600 ?
C10 H10B 0.9600 ?
C10 H10C 0.9600 ?
C12 C13 1.386(3) ?
C12 C11 1.393(2) ?
C12 C17 1.501(3) ?
C13 C14 1.369(3) ?
C13 H13 0.9300 ?
C14 C15 1.381(3) ?
C14 H14 0.9300 ?
C15 C16 1.371(3) ?
C15 H15 0.9300 ?
C16 C11 1.394(3) ?
C16 H16 0.9300 ?
C11 N2 1.394(2) y
C17 O2 1.430(2) y
C17 H17A 0.9700 ?
C17 H17B 0.9700 ?
C18 O2 1.438(2) y
C18 N2 1.460(3) y
C18 C20 1.504(3) ?
C18 C19 1.519(3) ?
C19 H19A 0.9600 ?
C19 H19B 0.9600 ?
C19 H19C 0.9600 ?
C20 H20A 0.9600 ?
C20 H20B 0.9600 ?
C20 H20C 0.9600 ?
N1 H1N 0.882(19) ?
N2 H2N 0.88(2) ?

loop_
_geom_hbond_atom_site_label_D
_geom_hbond_atom_site_label_H
_geom_hbond_atom_site_label_A
_geom_hbond_site_symmetry_A
_geom_hbond_distance_DH
_geom_hbond_distance_HA
_geom_hbond_distance_DA
_geom_hbond_angle_DHA
N1 H1N O1 3_466 0.882(19) 2.25(2) 3.131(2) 176.5(17)
N2 H2N O2 4_646 0.88(2) 2.20(2) 3.082(2) 177(2)
C20 H20C O1 4_646 0.96 2.86 3.707(3) 148
C6 H6 O2 2_564 0.93 2.68 3.308(2) 125

loop_
_geom_torsion_atom_site_label_1
_geom_torsion_atom_site_label_2
_geom_torsion_atom_site_label_3
_geom_torsion_atom_site_label_4
_geom_torsion
C1 C2 C3 C4 -1.1(3)
C7 C2 C3 C4 -179.48(19)
C2 C3 C4 C5 1.6(3)
C3 C4 C5 C6 -0.9(3)
C4 C5 C6 C1 -0.2(3)
C5 C6 C1 C2 0.6(3)
C5 C6 C1 N1 177.95(18)
C3 C2 C1 C6 0.0(3)
C7 C2 C1 C6 178.39(17)
C3 C2 C1 N1 -177.38(18)
C7 C2 C1 N1 1.0(3)
C1 C2 C7 O1 -15.1(3)
C3 C2 C7 O1 163.27(17)
C11 C12 C13 C14 1.5(3)
C17 C12 C13 C14 -179.51(19)
C12 C13 C14 C15 -1.8(3)
C13 C14 C15 C16 0.9(3)
C14 C15 C16 C11 0.3(3)
C13 C12 C11 N2 176.99(18)
C17 C12 C11 N2 -2.0(3)
C13 C12 C11 C16 -0.2(3)
C17 C12 C11 C16 -179.28(17)
C15 C16 C11 C12 -0.6(3)
C15 C16 C11 N2 -177.84(18)
C13 C12 C17 O2 -162.33(17)
C11 C12 C17 O2 16.7(2)
C6 C1 N1 C8 164.01(18)
C2 C1 N1 C8 -18.7(3)
O1 C8 N1 C1 48.5(2)
C10 C8 N1 C1 161.79(18)
C9 C8 N1 C1 -74.0(2)
C12 C11 N2 C18 18.7(2)
C16 C11 N2 C18 -164.09(16)
O2 C18 N2 C11 -47.8(2)
C20 C18 N2 C11 -161.47(17)
C19 C18 N2 C11 73.8(2)
N1 C8 O1 C7 -63.90(19)
C10 C8 O1 C7 179.86(17)
C9 C8 O1 C7 59.7(2)
C2 C7 O1 C8 47.5(2)
C12 C17 O2 C18 -49.1(2)
N2 C18 O2 C17 64.0(2)
C20 C18 O2 C17 -179.35(16)
C19 C18 O2 C17 -58.8(2)

loop_
_cod_related_entry_id
_cod_related_entry_database
_cod_related_entry_code
1 ChemSpider 21373903
